data_9000979
loop_
_publ_author_name
'Hawthorne, F. C.'
'Groat, L. A.'

_publ_section_title
;
 The crystal structure of wroewolfeite, a mineral with
 [Cu4(OH)6(SO4)(H2O)] sheets
;
_journal_name_full 'American Mineralogist'
_journal_page_first 1050
_journal_page_last 1055
_journal_volume 70
_journal_year 1985
_chemical_formula_sum 'Cu4 H10 O12 S'
_chemical_name_mineral Wroewolfeite
_space_group_IT_number 7
_symmetry_space_group_name_Hall 'P -2yc'
_symmetry_space_group_name_H-M 'P 1 c 1'
_cell_angle_alpha 90
_cell_angle_beta 93.39
_cell_angle_gamma 90
_cell_formula_units_Z 2
_cell_length_a 6.045
_cell_length_b 5.646
_cell_length_c 14.337
_cell_volume 488.467
_exptl_crystal_density_diffrn 3.320
_cod_depositor_comments
;

2017-09-05
Z value inserted to be consistent with given formula
Water oxygen renamed so they are recognized as oxygen
                 miguel
;
_cod_original_formula_sum 'Cu4 S O12 H10'
_cod_database_code 9000979

loop_
_symmetry_equiv_pos_as_xyz
x,y,z
x,-y,1/2+z

loop_
_atom_site_label
_atom_site_fract_x
_atom_site_fract_y
_atom_site_fract_z
_atom_site_U_iso_or_equiv
_atom_site_type_symbol
_atom_site_attached_hydrogens
Cu1 0.00000 0.33110 0.25000 0.00910 Cu 0
Cu2 0.50200 0.32120 0.25010 0.01010 Cu 0
Cu3 -0.24760 -0.16820 0.24280 0.01020 Cu 0
Cu4 0.24740 0.17340 -0.25720 0.01080 Cu 0
S -0.07980 0.03580 0.03520 0.01430 S 0
O1 -0.02610 0.00980 0.13760 0.01400 O 0
O2 0.12790 0.00120 -0.01320 0.02500 O 0
O3 -0.16070 0.28110 0.01540 0.01800 O 0
O4 -0.24430 -0.13310 0.00520 0.02900 O 0
O-H5 0.25250 0.49910 0.19320 0.00800 O 1
O-H6 0.25230 0.14010 0.30520 0.00900 O 1
O-H7 0.00630 -0.28450 0.31530 0.00900 O 1
O-H8 0.74060 0.50730 0.18940 0.00600 O 1
O-H9 0.75770 0.14700 0.30760 0.01100 O 1
O-H10 0.48910 -0.05810 0.17530 0.00600 O 1
O11 0.51010 0.62300 0.37380 0.02100 O 0
O12 0.22400 0.46380 -0.49640 0.02400 O 0

loop_
_cod_changelog_entry_id
_cod_changelog_entry_author
_cod_changelog_entry_date
_cod_changelog_entry_text
1
;cod-tools version 3.8.0
Id: cif_guess_AMCSD_atom_types 9581 2023-05-17 12:35:41Z saulius
;
2023-05-18T11:36:32+03:00
;Derived atom types and hydrogen counts
from atom names that follow the AMCSD naming convention
(Wat == water, O-H == hydroxyl).
;

_database_code_amcsd 0001001
